data_2210912
loop_
_publ_author_name
'Shao-Fa Sun'

_publ_section_title
;
 4-Benzylidene-2-(isopropylamino)-1-phenylimidazolin-5(4<i>H</i>)-one
;
_journal_coeditor_code BX2029
_journal_issue 11
_journal_name_full 'Acta Crystallographica Section E'
_journal_page_first o5130
_journal_page_last o5131
_journal_paper_doi 10.1107/S1600536806042541
_journal_volume 62
_journal_year 2006
_chemical_formula_iupac 'C19 H19 N3 O'
_chemical_formula_moiety 'C19 H19 N3 O'
_chemical_formula_sum 'C19 H19 N3 O'
_chemical_formula_weight 305.37
_chemical_melting_point 397
_chemical_name_systematic
;
4-Benzylidene-2-(isopropylamino)-1-phenyl-imidazolin-5(4H)-one
 ?
;
_space_group_IT_number 14
_symmetry_cell_setting monoclinic
_symmetry_space_group_name_Hall '-P 2ybc'
_symmetry_space_group_name_H-M 'P 1 21/c 1'
_atom_sites_solution_hydrogens geom
_atom_sites_solution_primary direct
_atom_sites_solution_secondary difmap
_audit_creation_method SHELXL-97
_cell_angle_alpha 90.00
_cell_angle_beta 94.880(2)
_cell_angle_gamma 90.00
_cell_formula_units_Z 4
_cell_length_a 12.1186(15)
_cell_length_b 10.8172(13)
_cell_length_c 12.8606(16)
_cell_measurement_reflns_used 3899
_cell_measurement_temperature 292(2)
_cell_measurement_theta_max 27.28
_cell_measurement_theta_min 2.41
_cell_volume 1679.8(4)
_computing_cell_refinement 'SAINT (Bruker, 2001)'
_computing_data_collection 'SMART (Bruker, 2001)'
_computing_data_reduction SAINT
_computing_molecular_graphics 'SHELXTL (Sheldrick, 1997b)'
_computing_publication_material SHELXTL
_computing_structure_refinement 'SHELXL97 (Sheldrick, 1997a)'
_computing_structure_solution 'SHELXS97 (Sheldrick, 1997a)'
_diffrn_ambient_temperature 292(2)
_diffrn_measured_fraction_theta_full 0.983
_diffrn_measured_fraction_theta_max 0.983
_diffrn_measurement_device_type 'Bruker SMART CCD area-detector'
_diffrn_measurement_method '\f and \w'
_diffrn_radiation_monochromator graphite
_diffrn_radiation_source 'fine-focus sealed tube'
_diffrn_radiation_type MoK\a
_diffrn_radiation_wavelength 0.71073
_diffrn_reflns_av_R_equivalents 0.0207
_diffrn_reflns_av_sigmaI/netI 0.0262
_diffrn_reflns_limit_h_max 14
_diffrn_reflns_limit_h_min -15
_diffrn_reflns_limit_k_max 11
_diffrn_reflns_limit_k_min -13
_diffrn_reflns_limit_l_max 16
_diffrn_reflns_limit_l_min -16
_diffrn_reflns_number 9888
_diffrn_reflns_theta_full 27.50
_diffrn_reflns_theta_max 27.50
_diffrn_reflns_theta_min 2.46
_exptl_absorpt_coefficient_mu 0.077
_exptl_absorpt_correction_type none
_exptl_crystal_colour colorless
_exptl_crystal_density_diffrn 1.207
_exptl_crystal_density_method 'not measured'
_exptl_crystal_description block
_exptl_crystal_F_000 648
_exptl_crystal_size_max 0.20
_exptl_crystal_size_mid 0.20
_exptl_crystal_size_min 0.18
_refine_diff_density_max 0.156
_refine_diff_density_min -0.208
_refine_ls_extinction_method none
_refine_ls_goodness_of_fit_ref 1.108
_refine_ls_hydrogen_treatment mixed
_refine_ls_matrix_type full
_refine_ls_number_parameters 213
_refine_ls_number_reflns 3792
_refine_ls_number_restraints 1
_refine_ls_restrained_S_all 1.107
_refine_ls_R_factor_all 0.0651
_refine_ls_R_factor_gt 0.0493
_refine_ls_shift/su_max 0.000
_refine_ls_shift/su_mean 0.000
_refine_ls_structure_factor_coef Fsqd
_refine_ls_weighting_details 'calc w=1/[\s^2^(Fo^2^)+(0.0778P)^2^+0.0795P] where P=(Fo^2^+2Fc^2^)/3'
_refine_ls_weighting_scheme calc
_refine_ls_wR_factor_gt 0.1402
_refine_ls_wR_factor_ref 0.1484
_reflns_number_gt 2818
_reflns_number_total 3792
_reflns_threshold_expression I>2\s(I)
_cod_data_source_file bx2029.cif
_cod_data_source_block I
_cod_original_sg_symbol_H-M 'P 21/c'
_cod_database_code 2210912
_cod_database_fobs_code 2210912

loop_
_symmetry_equiv_pos_as_xyz
'x, y, z'
'-x, y+1/2, -z+1/2'
'-x, -y, -z'
'x, -y-1/2, z-1/2'

loop_
_atom_site_type_symbol
_atom_site_label
_atom_site_fract_x
_atom_site_fract_y
_atom_site_fract_z
_atom_site_U_iso_or_equiv
_atom_site_adp_type
_atom_site_calc_flag
_atom_site_refinement_flags
_atom_site_occupancy
C C1 0.03441(14) 0.28283(15) 0.81601(15) 0.0745(5) Uani d . 1
H H1 -0.0070 0.2128 0.7972 0.089 Uiso calc R 1
C C2 -0.01716(17) 0.38882(19) 0.84717(16) 0.0896(6) Uani d . 1
H H2 -0.0936 0.3897 0.8503 0.107 Uiso calc R 1
C C3 0.04344(19) 0.49204(17) 0.87340(13) 0.0836(6) Uani d . 1
H H3 0.0083 0.5636 0.8934 0.100 Uiso calc R 1
C C4 0.1555(2) 0.49031(16) 0.87028(15) 0.0877(6) Uani d . 1
H H4 0.1966 0.5609 0.8882 0.105 Uiso calc R 1
C C5 0.20847(15) 0.38490(14) 0.84090(13) 0.0719(4) Uani d . 1
H H5 0.2851 0.3836 0.8399 0.086 Uiso calc R 1
C C6 0.14701(12) 0.28188(11) 0.81311(10) 0.0511(3) Uani d . 1
C C7 0.23724(12) 0.15769(12) 0.67941(11) 0.0544(3) Uani d . 1
C C8 0.28817(11) 0.03249(12) 0.68559(10) 0.0501(3) Uani d . 1
C C9 0.22442(10) 0.06460(11) 0.83421(10) 0.0488(3) Uani d . 1
C C10 0.34003(11) -0.01458(13) 0.60627(11) 0.0554(3) Uani d . 1
H H10 0.3377 0.0343 0.5466 0.066 Uiso calc R 1
C C11 0.39925(11) -0.13090(13) 0.60019(11) 0.0568(4) Uani d . 1
C C12 0.41650(14) -0.21285(15) 0.68313(14) 0.0716(4) Uani d . 1
H H12 0.3885 -0.1946 0.7465 0.086 Uiso calc R 1
C C13 0.47498(16) -0.32140(18) 0.67250(16) 0.0869(6) Uani d . 1
H H13 0.4857 -0.3756 0.7286 0.104 Uiso calc R 1
C C14 0.51727(14) -0.34963(19) 0.57949(17) 0.0844(6) Uani d . 1
H H14 0.5564 -0.4227 0.5728 0.101 Uiso calc R 1
C C15 0.50171(15) -0.27007(18) 0.49670(17) 0.0820(5) Uani d . 1
H H15 0.5303 -0.2890 0.4338 0.098 Uiso calc R 1
C C16 0.44358(13) -0.16183(16) 0.50681(13) 0.0692(4) Uani d . 1
H H16 0.4336 -0.1082 0.4503 0.083 Uiso calc R 1
C C17 0.21249(14) -0.06243(12) 0.99001(12) 0.0615(4) Uani d . 1
H H17 0.2878 -0.0914 0.9816 0.074 Uiso calc R 1
C C18 0.2032(2) -0.03674(17) 1.10370(14) 0.0931(6) Uani d . 1
H H18A 0.2593 0.0214 1.1284 0.140 Uiso calc R 1
H H18B 0.2130 -0.1123 1.1426 0.140 Uiso calc R 1
H H18C 0.1314 -0.0029 1.1128 0.140 Uiso calc R 1
C C19 0.1325(2) -0.16079(18) 0.94959(16) 0.0991(7) Uani d . 1
H H19A 0.0582 -0.1339 0.9573 0.149 Uiso calc R 1
H H19B 0.1470 -0.2356 0.9885 0.149 Uiso calc R 1
H H19C 0.1413 -0.1757 0.8772 0.149 Uiso calc R 1
N N1 0.20119(9) 0.17406(10) 0.77834(9) 0.0529(3) Uani d . 1
N N2 0.27473(9) -0.01924(10) 0.78325(9) 0.0515(3) Uani d . 1
N N3 0.19461(11) 0.05313(10) 0.93133(9) 0.0586(3) Uani d D 1
H H3A 0.1738(13) 0.1174(11) 0.9644(12) 0.070 Uiso d D 1
O O1 0.22715(11) 0.23147(10) 0.60850(9) 0.0771(4) Uani d . 1

loop_
_atom_site_aniso_label
_atom_site_aniso_U_11
_atom_site_aniso_U_22
_atom_site_aniso_U_33
_atom_site_aniso_U_12
_atom_site_aniso_U_13
_atom_site_aniso_U_23
C1 0.0709(10) 0.0632(10) 0.0909(12) 0.0117(8) 0.0148(9) 0.0013(8)
C2 0.0832(12) 0.0892(14) 0.0993(14) 0.0374(11) 0.0251(10) 0.0135(11)
C3 0.1309(17) 0.0676(11) 0.0536(9) 0.0471(12) 0.0145(10) 0.0012(8)
C4 0.1233(17) 0.0573(10) 0.0807(13) 0.0151(10) -0.0024(11) -0.0197(8)
C5 0.0807(11) 0.0585(9) 0.0757(11) 0.0055(8) 0.0018(8) -0.0139(8)
C6 0.0687(8) 0.0438(7) 0.0418(7) 0.0115(6) 0.0107(6) 0.0035(5)
C7 0.0661(8) 0.0457(7) 0.0532(8) 0.0003(6) 0.0158(6) -0.0012(6)
C8 0.0539(7) 0.0443(7) 0.0532(8) -0.0024(5) 0.0102(6) -0.0036(5)
C9 0.0544(7) 0.0412(6) 0.0518(7) 0.0024(5) 0.0109(6) 0.0011(5)
C10 0.0602(8) 0.0528(8) 0.0544(8) -0.0019(6) 0.0122(6) -0.0049(6)
C11 0.0512(7) 0.0566(8) 0.0631(9) -0.0008(6) 0.0081(6) -0.0139(7)
C12 0.0753(10) 0.0723(10) 0.0670(10) 0.0197(8) 0.0050(8) -0.0095(8)
C13 0.0894(12) 0.0811(12) 0.0876(13) 0.0306(10) -0.0067(10) -0.0103(10)
C14 0.0664(10) 0.0783(12) 0.1070(15) 0.0228(9) -0.0025(10) -0.0316(11)
C15 0.0685(10) 0.0887(13) 0.0910(13) 0.0076(9) 0.0195(9) -0.0342(11)
C16 0.0672(9) 0.0698(10) 0.0732(10) 0.0012(7) 0.0201(8) -0.0163(8)
C17 0.0817(10) 0.0463(8) 0.0585(9) 0.0128(7) 0.0169(7) 0.0079(6)
C18 0.1551(19) 0.0665(10) 0.0598(10) 0.0169(11) 0.0203(11) 0.0114(8)
C19 0.1454(19) 0.0665(11) 0.0858(13) -0.0240(12) 0.0126(12) 0.0133(9)
N1 0.0673(7) 0.0416(6) 0.0517(6) 0.0078(5) 0.0157(5) 0.0020(5)
N2 0.0580(6) 0.0435(6) 0.0542(7) 0.0023(5) 0.0122(5) -0.0025(5)
N3 0.0804(8) 0.0419(6) 0.0559(7) 0.0124(5) 0.0199(6) 0.0039(5)
O1 0.1175(9) 0.0571(6) 0.0602(7) 0.0151(6) 0.0282(6) 0.0112(5)

loop_
_atom_type_symbol
_atom_type_description
_atom_type_scat_dispersion_real
_atom_type_scat_dispersion_imag
_atom_type_scat_source
C C 0.0033 0.0016 'International Tables Vol C Tables 4.2.6.8 and 6.1.1.4'
H H 0.0000 0.0000 'International Tables Vol C Tables 4.2.6.8 and 6.1.1.4'
N N 0.0061 0.0033 'International Tables Vol C Tables 4.2.6.8 and 6.1.1.4'
O O 0.0106 0.0060 'International Tables Vol C Tables 4.2.6.8 and 6.1.1.4'

loop_
_geom_angle_atom_site_label_1
_geom_angle_atom_site_label_2
_geom_angle_atom_site_label_3
_geom_angle
C6 C1 C2 119.41(17)
C6 C1 H1 120.3
C2 C1 H1 120.3
C3 C2 C1 120.28(18)
C3 C2 H2 119.9
C1 C2 H2 119.9
C4 C3 C2 119.94(16)
C4 C3 H3 120.0
C2 C3 H3 120.0
C3 C4 C5 120.58(18)
C3 C4 H4 119.7
C5 C4 H4 119.7
C6 C5 C4 119.27(17)
C6 C5 H5 120.4
C4 C5 H5 120.4
C1 C6 C5 120.52(13)
C1 C6 N1 120.04(13)
C5 C6 N1 119.42(13)
O1 C7 N1 125.85(12)
O1 C7 C8 130.96(13)
N1 C7 C8 103.19(11)
C10 C8 N2 128.96(13)
C10 C8 C7 121.56(13)
N2 C8 C7 109.46(11)
N2 C9 N3 125.61(12)
N2 C9 N1 114.40(11)
N3 C9 N1 119.98(11)
C8 C10 C11 129.34(14)
C8 C10 H10 115.3
C11 C10 H10 115.3
C12 C11 C16 117.61(14)
C12 C11 C10 123.62(13)
C16 C11 C10 118.75(14)
C13 C12 C11 120.69(16)
C13 C12 H12 119.7
C11 C12 H12 119.7
C14 C13 C12 120.40(19)
C14 C13 H13 119.8
C12 C13 H13 119.8
C15 C14 C13 119.99(16)
C15 C14 H14 120.0
C13 C14 H14 120.0
C14 C15 C16 119.87(17)
C14 C15 H15 120.1
C16 C15 H15 120.1
C15 C16 C11 121.43(17)
C15 C16 H16 119.3
C11 C16 H16 119.3
N3 C17 C19 111.29(14)
N3 C17 C18 108.85(12)
C19 C17 C18 111.62(15)
N3 C17 H17 108.3
C19 C17 H17 108.3
C18 C17 H17 108.3
C17 C18 H18A 109.5
C17 C18 H18B 109.5
H18A C18 H18B 109.5
C17 C18 H18C 109.5
H18A C18 H18C 109.5
H18B C18 H18C 109.5
C17 C19 H19A 109.5
C17 C19 H19B 109.5
H19A C19 H19B 109.5
C17 C19 H19C 109.5
H19A C19 H19C 109.5
H19B C19 H19C 109.5
C7 N1 C9 107.24(10)
C7 N1 C6 125.35(10)
C9 N1 C6 127.37(10)
C9 N2 C8 105.62(11)
C9 N3 C17 121.37(11)
C9 N3 H3A 120.0(11)
C17 N3 H3A 118.0(11)

loop_
_geom_bond_atom_site_label_1
_geom_bond_atom_site_label_2
_geom_bond_distance
C1 C6 1.368(2)
C1 C2 1.381(2)
C1 H1 0.9300
C2 C3 1.363(3)
C2 H2 0.9300
C3 C4 1.362(3)
C3 H3 0.9300
C4 C5 1.377(2)
C4 H4 0.9300
C5 C6 1.371(2)
C5 H5 0.9300
C6 N1 1.4288(16)
C7 O1 1.2102(16)
C7 N1 1.3913(17)
C7 C8 1.4876(19)
C8 C10 1.3431(19)
C8 N2 1.3970(17)
C9 N2 1.3007(16)
C9 N3 1.3352(17)
C9 N1 1.4010(17)
C10 C11 1.454(2)
C10 H10 0.9300
C11 C12 1.389(2)
C11 C16 1.397(2)
C12 C13 1.384(2)
C12 H12 0.9300
C13 C14 1.375(3)
C13 H13 0.9300
C14 C15 1.370(3)
C14 H14 0.9300
C15 C16 1.378(2)
C15 H15 0.9300
C16 H16 0.9300
C17 N3 1.4667(18)
C17 C19 1.502(3)
C17 C18 1.502(2)
C17 H17 0.9800
C18 H18A 0.9600
C18 H18B 0.9600
C18 H18C 0.9600
C19 H19A 0.9600
C19 H19B 0.9600
C19 H19C 0.9600
N3 H3A 0.863(9)

loop_
_geom_hbond_atom_site_label_D
_geom_hbond_atom_site_label_H
_geom_hbond_atom_site_label_A
_geom_hbond_site_symmetry_A
_geom_hbond_distance_DH
_geom_hbond_distance_HA
_geom_hbond_distance_DA
_geom_hbond_angle_DHA
_geom_hbond_publ_flag
C12 H12 N2 . 0.93 2.42 3.0614(19) 126.5 yes
N3 H3A O1 4_566 0.863(9) 2.515(12) 3.2593(16) 145.0(14) yes

loop_
_geom_torsion_atom_site_label_1
_geom_torsion_atom_site_label_2
_geom_torsion_atom_site_label_3
_geom_torsion_atom_site_label_4
_geom_torsion
C6 C1 C2 C3 0.9(3)
C1 C2 C3 C4 -0.9(3)
C2 C3 C4 C5 -0.1(3)
C3 C4 C5 C6 1.0(3)
C2 C1 C6 C5 0.1(2)
C2 C1 C6 N1 -178.30(15)
C4 C5 C6 C1 -1.0(2)
C4 C5 C6 N1 177.36(15)
O1 C7 C8 C10 4.5(2)
N1 C7 C8 C10 -175.49(13)
O1 C7 C8 N2 -177.14(16)
N1 C7 C8 N2 2.92(14)
N2 C8 C10 C11 -1.8(2)
C7 C8 C10 C11 176.31(13)
C8 C10 C11 C12 -3.5(2)
C8 C10 C11 C16 177.81(14)
C16 C11 C12 C13 -0.4(2)
C10 C11 C12 C13 -179.11(15)
C11 C12 C13 C14 0.2(3)
C12 C13 C14 C15 0.0(3)
C13 C14 C15 C16 0.0(3)
C14 C15 C16 C11 -0.2(3)
C12 C11 C16 C15 0.5(2)
C10 C11 C16 C15 179.20(15)
O1 C7 N1 C9 177.19(15)
C8 C7 N1 C9 -2.86(14)
O1 C7 N1 C6 -0.7(2)
C8 C7 N1 C6 179.24(12)
N2 C9 N1 C7 2.08(16)
N3 C9 N1 C7 -177.63(12)
N2 C9 N1 C6 179.92(12)
N3 C9 N1 C6 0.2(2)
C1 C6 N1 C7 100.42(17)
C5 C6 N1 C7 -77.95(18)
C1 C6 N1 C9 -77.06(19)
C5 C6 N1 C9 104.57(17)
N3 C9 N2 C8 179.55(13)
N1 C9 N2 C8 -0.13(15)
C10 C8 N2 C9 176.50(14)
C7 C8 N2 C9 -1.75(14)
N2 C9 N3 C17 -2.9(2)
N1 C9 N3 C17 176.80(13)
C19 C17 N3 C9 -73.26(19)
C18 C17 N3 C9 163.31(15)

loop_
_cod_related_entry_id
_cod_related_entry_database
_cod_related_entry_code
1 ChemSpider 30655085
